data_4511540
loop_
_publ_author_name
'Lemouchi, Cyprien'
'Yamamoto, Hiroshi M.'
'Kato, Reizo'
'Simonov, Sergey'
'Zorina, Leokadiya'
'Rodr\'iguez-Fortea, Antonio'
'Canadell, Enric'
'Wzietek, Pawel'
'Iliopoulos, Konstantinos'
'Gindre, Denis'
'Chrysos, Michael'
'Batail, Patrick'

_publ_section_title
;
 Reversible Control of Crystalline Rotors by Squeezing Their Hydrogen Bond
 Cloud Across a Halogen Bond-Mediated Phase Transition
;
_journal_issue 7
_journal_name_full 'Crystal Growth &amp; Design'
_journal_page_first 3375
_journal_paper_doi 10.1021/cg5002978
_journal_volume 14
_journal_year 2014
_chemical_formula_moiety 'C24 H12 F6 I4'
_chemical_formula_sum 'C24 H12 F6 I4'
_chemical_formula_weight 921.94
_chemical_name_systematic
;
 ?
;
_space_group_IT_number 2
_symmetry_cell_setting triclinic
_symmetry_space_group_name_Hall '-P 1'
_symmetry_space_group_name_H-M 'P -1'
_atom_sites_solution_hydrogens geom
_atom_sites_solution_primary direct
_atom_sites_solution_secondary difmap
_audit_creation_method SHELXL-97
_cell_angle_alpha 112.913(5)
_cell_angle_beta 96.345(5)
_cell_angle_gamma 93.942(5)
_cell_formula_units_Z 2
_cell_length_a 9.0986(5)
_cell_length_b 11.2261(7)
_cell_length_c 13.7829(6)
_cell_measurement_reflns_used 38311
_cell_measurement_temperature 90(2)
_cell_measurement_theta_max 39.5
_cell_measurement_theta_min 5
_cell_volume 1279.14(13)
_computing_cell_refinement 'ndirax, Brucker software'
_computing_data_collection 'collect, Brucker software'
_computing_data_reduction 'evalccd, Brucker software'
_computing_structure_refinement 'SHELXL-97 (Sheldrick, 2008)'
_computing_structure_solution 'SIR92, '
_diffrn_ambient_temperature 90(2)
_diffrn_measured_fraction_theta_full 0.997
_diffrn_measured_fraction_theta_max 0.997
_diffrn_measurement_device_type KappaCCD
_diffrn_measurement_method \f/\w-scans
_diffrn_radiation_monochromator graphite
_diffrn_radiation_source 'fine-focus sealed tube'
_diffrn_radiation_type MoK\a
_diffrn_radiation_wavelength 0.71073
_diffrn_reflns_av_R_equivalents 0.0296
_diffrn_reflns_av_sigmaI/netI 0.0259
_diffrn_reflns_limit_h_max 16
_diffrn_reflns_limit_h_min -16
_diffrn_reflns_limit_k_max 19
_diffrn_reflns_limit_k_min -20
_diffrn_reflns_limit_l_max 24
_diffrn_reflns_limit_l_min -23
_diffrn_reflns_number 75631
_diffrn_reflns_theta_full 39.50
_diffrn_reflns_theta_max 39.81
_diffrn_reflns_theta_min 4.16
_diffrn_standards_decay_% 0
_exptl_absorpt_coefficient_mu 4.927
_exptl_absorpt_correction_T_max 0.7479
_exptl_absorpt_correction_T_min 0.5564
_exptl_absorpt_correction_type multi-scan
_exptl_absorpt_process_details 'SADABS-2008/1 - Bruker AXS area detector scaling and absorption correction'
_exptl_crystal_colour colorless
_exptl_crystal_density_diffrn 2.394
_exptl_crystal_density_method 'not measured'
_exptl_crystal_description plate
_exptl_crystal_F_000 844
_exptl_crystal_size_max 0.25
_exptl_crystal_size_mid 0.20
_exptl_crystal_size_min 0.08
_refine_diff_density_max 1.566
_refine_diff_density_min -1.780
_refine_diff_density_rms 0.139
_refine_ls_extinction_method none
_refine_ls_goodness_of_fit_ref 1.075
_refine_ls_hydrogen_treatment constr
_refine_ls_matrix_type full
_refine_ls_number_parameters 307
_refine_ls_number_reflns 15628
_refine_ls_number_restraints 0
_refine_ls_restrained_S_all 1.075
_refine_ls_R_factor_all 0.0425
_refine_ls_R_factor_gt 0.0262
_refine_ls_shift/su_max 0.002
_refine_ls_shift/su_mean 0.000
_refine_ls_structure_factor_coef Fsqd
_refine_ls_weighting_details 'calc w=1/[\s^2^(Fo^2^)+(0.0158P)^2^+1.0454P] where P=(Fo^2^+2Fc^2^)/3'
_refine_ls_weighting_scheme calc
_refine_ls_wR_factor_gt 0.0491
_refine_ls_wR_factor_ref 0.0514
_reflns_number_gt 12387
_reflns_number_total 15628
_reflns_threshold_expression >2\s(I)
_cod_data_source_file cg5002978_si_002.cif
_cod_data_source_block sad
_cod_original_cell_volume 1279.14(12)
_cod_original_sg_symbol_Hall -P1
_cod_original_sg_symbol_H-M P-1
_cod_database_code 4511540

loop_
_symmetry_equiv_pos_as_xyz
'x, y, z'
'-x, -y, -z'

loop_
_atom_site_label
_atom_site_type_symbol
_atom_site_fract_x
_atom_site_fract_y
_atom_site_fract_z
_atom_site_U_iso_or_equiv
_atom_site_adp_type
_atom_site_occupancy
_atom_site_symmetry_multiplicity
_atom_site_calc_flag
_atom_site_refinement_flags
C1 C 0.61450(15) 1.13868(14) 0.90677(11) 0.0145(2) Uani 1 1 d .
C2 C 0.66368(14) 1.01697(15) 0.86863(11) 0.0140(2) Uani 1 1 d .
C3 C 0.46781(15) 1.15450(13) 0.92405(11) 0.0134(2) Uani 1 1 d .
C4 C 0.56062(15) 0.90915(14) 0.84576(11) 0.0133(2) Uani 1 1 d .
C5 C 0.37086(13) 1.04375(13) 0.90245(10) 0.01145(19) Uani 1 1 d .
C6 C 0.41197(14) 0.91824(13) 0.86178(10) 0.0120(2) Uani 1 1 d .
C7 C 0.30717(16) 0.80665(14) 0.83794(11) 0.0153(2) Uani 1 1 d .
C8 C 0.21530(16) 0.71434(14) 0.81671(12) 0.0163(2) Uani 1 1 d .
C9 C 0.10557(15) 0.59905(13) 0.78390(11) 0.0146(2) Uani 1 1 d .
C10 C 0.18121(17) 0.48424(15) 0.79186(15) 0.0227(3) Uani 1 1 d .
H10A H 0.2208 0.5051 0.8672 0.027 Uiso 1 1 calc R
H10B H 0.2658 0.4698 0.7509 0.027 Uiso 1 1 calc R
C11 C 0.03546(18) 0.56075(16) 0.66710(13) 0.0218(3) Uani 1 1 d .
H11A H -0.0101 0.6351 0.6600 0.026 Uiso 1 1 calc R
H11B H 0.1138 0.5392 0.6206 0.026 Uiso 1 1 calc R
C12 C -0.0191(2) 0.62515(17) 0.85359(15) 0.0273(3) Uani 1 1 d .
H12A H -0.0733 0.6952 0.8457 0.033 Uiso 1 1 calc R
H12B H 0.0245 0.6543 0.9294 0.033 Uiso 1 1 calc R
C13 C 0.06934(19) 0.35950(17) 0.74785(18) 0.0289(4) Uani 1 1 d .
H13A H 0.0685 0.3213 0.8016 0.035 Uiso 1 1 calc R
H13B H 0.0999 0.2947 0.6831 0.035 Uiso 1 1 calc R
C14 C -0.0844(2) 0.44222(17) 0.63189(14) 0.0257(3) Uani 1 1 d .
H14A H -0.1831 0.4675 0.6154 0.031 Uiso 1 1 calc R
H14B H -0.0624 0.3722 0.5665 0.031 Uiso 1 1 calc R
C15 C -0.1282(2) 0.49972(18) 0.81969(16) 0.0338(4) Uani 1 1 d .
H15A H -0.1246 0.4703 0.8789 0.041 Uiso 1 1 calc R
H15B H -0.2310 0.5181 0.8041 0.041 Uiso 1 1 calc R
C16 C -0.08788(15) 0.39139(13) 0.72052(11) 0.0149(2) Uani 1 1 d .
C17 C -0.19669(16) 0.27542(14) 0.68601(12) 0.0170(2) Uani 1 1 d .
C18 C -0.28626(16) 0.18026(14) 0.66038(11) 0.0158(2) Uani 1 1 d .
C19 C -0.38459(14) 0.06384(13) 0.63228(10) 0.0118(2) Uani 1 1 d .
C20 C -0.33474(13) -0.05845(13) 0.59060(10) 0.0123(2) Uani 1 1 d .
C21 C -0.53490(14) 0.06420(13) 0.64572(10) 0.0122(2) Uani 1 1 d .
C22 C -0.42419(14) -0.17439(13) 0.56642(11) 0.0127(2) Uani 1 1 d .
C23 C -0.63038(14) -0.04831(14) 0.62150(10) 0.0124(2) Uani 1 1 d .
C24 C -0.57144(14) -0.16676(13) 0.58342(11) 0.0127(2) Uani 1 1 d .
F1 F 0.71020(11) 1.24434(10) 0.92783(8) 0.02243(19) Uani 1 1 d .
F2 F 0.60438(11) 0.79030(10) 0.80744(8) 0.02119(18) Uani 1 1 d .
F3 F 0.23073(9) 1.05703(10) 0.92198(7) 0.01754(16) Uani 1 1 d .
F4 F -0.19325(9) -0.06324(10) 0.57263(8) 0.01826(16) Uani 1 1 d .
F5 F -0.58743(11) 0.17958(9) 0.68347(8) 0.01847(16) Uani 1 1 d .
F6 F -0.65970(10) -0.27649(9) 0.56255(8) 0.01856(17) Uani 1 1 d .
I1 I 0.885777(10) 0.998967(13) 0.851167(9) 0.02365(2) Uani 1 1 d .
I2 I 0.398619(14) 1.337878(10) 0.982735(9) 0.02537(2) Uani 1 1 d .
I3 I -0.340893(13) -0.351818(10) 0.507034(10) 0.02492(2) Uani 1 1 d .
I4 I -0.854700(9) -0.042598(11) 0.635873(8) 0.01774(2) Uani 1 1 d .

loop_
_atom_site_aniso_label
_atom_site_aniso_U_11
_atom_site_aniso_U_22
_atom_site_aniso_U_33
_atom_site_aniso_U_23
_atom_site_aniso_U_13
_atom_site_aniso_U_12
C1 0.0130(5) 0.0168(6) 0.0131(5) 0.0072(5) -0.0006(4) -0.0053(4)
C2 0.0090(4) 0.0212(6) 0.0129(5) 0.0083(5) 0.0017(4) 0.0004(4)
C3 0.0145(5) 0.0116(5) 0.0132(5) 0.0047(4) 0.0001(4) -0.0005(4)
C4 0.0129(5) 0.0151(5) 0.0123(5) 0.0059(4) 0.0009(4) 0.0021(4)
C5 0.0085(4) 0.0141(5) 0.0115(5) 0.0053(4) 0.0008(4) -0.0001(4)
C6 0.0102(4) 0.0126(5) 0.0120(5) 0.0049(4) -0.0003(4) -0.0019(4)
C7 0.0152(5) 0.0144(5) 0.0144(5) 0.0055(5) -0.0016(4) -0.0029(4)
C8 0.0149(5) 0.0142(5) 0.0173(6) 0.0055(5) -0.0014(4) -0.0030(4)
C9 0.0126(5) 0.0115(5) 0.0166(6) 0.0041(4) -0.0018(4) -0.0034(4)
C10 0.0150(6) 0.0160(6) 0.0358(9) 0.0124(6) -0.0058(5) -0.0031(5)
C11 0.0224(7) 0.0193(6) 0.0215(7) 0.0103(6) -0.0068(5) -0.0087(5)
C12 0.0252(7) 0.0165(7) 0.0301(8) -0.0016(6) 0.0100(6) -0.0063(6)
C13 0.0184(6) 0.0163(7) 0.0496(11) 0.0151(7) -0.0087(7) -0.0034(5)
C14 0.0290(8) 0.0217(7) 0.0225(7) 0.0109(6) -0.0104(6) -0.0123(6)
C15 0.0306(9) 0.0216(8) 0.0338(9) -0.0056(7) 0.0151(7) -0.0125(7)
C16 0.0134(5) 0.0117(5) 0.0165(6) 0.0037(4) -0.0001(4) -0.0038(4)
C17 0.0162(5) 0.0144(6) 0.0172(6) 0.0043(5) 0.0004(5) -0.0034(4)
C18 0.0153(5) 0.0156(6) 0.0142(5) 0.0050(5) -0.0005(4) -0.0039(4)
C19 0.0101(4) 0.0125(5) 0.0114(5) 0.0046(4) -0.0007(4) -0.0028(4)
C20 0.0079(4) 0.0158(5) 0.0131(5) 0.0062(4) 0.0008(4) -0.0003(4)
C21 0.0123(5) 0.0126(5) 0.0113(5) 0.0046(4) 0.0010(4) 0.0015(4)
C22 0.0110(5) 0.0132(5) 0.0140(5) 0.0057(4) 0.0015(4) 0.0009(4)
C23 0.0085(4) 0.0170(5) 0.0121(5) 0.0065(4) 0.0011(4) 0.0001(4)
C24 0.0106(4) 0.0130(5) 0.0136(5) 0.0057(4) -0.0006(4) -0.0029(4)
F1 0.0191(4) 0.0231(5) 0.0239(5) 0.0117(4) -0.0016(3) -0.0119(3)
F2 0.0231(4) 0.0174(4) 0.0233(4) 0.0069(4) 0.0052(4) 0.0087(3)
F3 0.0088(3) 0.0236(4) 0.0198(4) 0.0080(4) 0.0030(3) 0.0021(3)
F4 0.0083(3) 0.0251(4) 0.0222(4) 0.0102(4) 0.0037(3) 0.0008(3)
F5 0.0209(4) 0.0139(4) 0.0201(4) 0.0052(3) 0.0049(3) 0.0056(3)
F6 0.0159(4) 0.0143(4) 0.0235(4) 0.0075(3) 0.0003(3) -0.0060(3)
I1 0.00895(3) 0.04514(7) 0.02294(5) 0.01962(5) 0.00385(3) 0.00406(4)
I2 0.03465(6) 0.01292(4) 0.02657(5) 0.00599(4) 0.00183(4) 0.00619(4)
I3 0.02673(5) 0.01594(4) 0.03294(6) 0.00838(4) 0.00933(4) 0.00886(4)
I4 0.00829(3) 0.02861(5) 0.01942(4) 0.01248(4) 0.00347(3) 0.00278(3)

loop_
_atom_type_symbol
_atom_type_description
_atom_type_scat_dispersion_real
_atom_type_scat_dispersion_imag
_atom_type_scat_source
C C 0.0033 0.0016 'International Tables Vol C Tables 4.2.6.8 and 6.1.1.4'
H H 0.0000 0.0000 'International Tables Vol C Tables 4.2.6.8 and 6.1.1.4'
F F 0.0171 0.0103 'International Tables Vol C Tables 4.2.6.8 and 6.1.1.4'
I I -0.4742 1.8119 'International Tables Vol C Tables 4.2.6.8 and 6.1.1.4'

loop_
_geom_angle_atom_site_label_1
_geom_angle_atom_site_label_2
_geom_angle_atom_site_label_3
_geom_angle
F1 C1 C2 119.28(12)
F1 C1 C3 118.75(13)
C2 C1 C3 121.98(12)
C1 C2 C4 117.74(12)
C1 C2 I1 120.57(10)
C4 C2 I1 121.67(10)
C5 C3 C1 117.75(12)
C5 C3 I2 121.24(10)
C1 C3 I2 120.99(10)
F2 C4 C2 119.07(12)
F2 C4 C6 117.76(12)
C2 C4 C6 123.16(13)
F3 C5 C3 118.76(12)
F3 C5 C6 117.98(11)
C3 C5 C6 123.26(12)
C5 C6 C4 116.07(12)
C5 C6 C7 121.33(12)
C4 C6 C7 122.60(13)
C8 C7 C6 177.93(16)
C7 C8 C9 176.36(16)
C8 C9 C10 110.26(12)
C8 C9 C12 111.46(12)
C10 C9 C12 108.70(13)
C8 C9 C11 109.09(12)
C10 C9 C11 108.62(13)
C12 C9 C11 108.66(13)
C9 C10 C13 110.47(12)
C9 C10 H10A 109.6
C13 C10 H10A 109.6
C9 C10 H10B 109.6
C13 C10 H10B 109.6
H10A C10 H10B 108.1
C14 C11 C9 110.04(12)
C14 C11 H11A 109.7
C9 C11 H11A 109.7
C14 C11 H11B 109.7
C9 C11 H11B 109.7
H11A C11 H11B 108.2
C9 C12 C15 109.76(13)
C9 C12 H12A 109.7
C15 C12 H12A 109.7
C9 C12 H12B 109.7
C15 C12 H12B 109.7
H12A C12 H12B 108.2
C10 C13 C16 110.01(13)
C10 C13 H13A 109.7
C16 C13 H13A 109.7
C10 C13 H13B 109.7
C16 C13 H13B 109.7
H13A C13 H13B 108.2
C16 C14 C11 110.39(12)
C16 C14 H14A 109.6
C11 C14 H14A 109.6
C16 C14 H14B 109.6
C11 C14 H14B 109.6
H14A C14 H14B 108.1
C16 C15 C12 110.71(14)
C16 C15 H15A 109.5
C12 C15 H15A 109.5
C16 C15 H15B 109.5
C12 C15 H15B 109.5
H15A C15 H15B 108.1
C17 C16 C15 110.10(12)
C17 C16 C14 110.76(12)
C15 C16 C14 108.64(15)
C17 C16 C13 110.39(12)
C15 C16 C13 108.80(15)
C14 C16 C13 108.10(14)
C18 C17 C16 178.24(15)
C17 C18 C19 176.27(16)
C20 C19 C21 116.02(11)
C20 C19 C18 121.23(12)
C21 C19 C18 122.75(13)
F4 C20 C22 118.66(12)
F4 C20 C19 117.85(12)
C22 C20 C19 123.49(11)
F5 C21 C23 119.11(12)
F5 C21 C19 117.70(12)
C23 C21 C19 123.19(12)
C20 C22 C24 117.44(12)
C20 C22 I3 121.16(9)
C24 C22 I3 121.40(10)
C21 C23 C24 117.56(11)
C21 C23 I4 121.51(10)
C24 C23 I4 120.89(9)
F6 C24 C22 118.86(12)
F6 C24 C23 118.89(11)
C22 C24 C23 122.25(12)

loop_
_geom_bond_atom_site_label_1
_geom_bond_atom_site_label_2
_geom_bond_distance
C1 F1 1.3354(16)
C1 C2 1.386(2)
C1 C3 1.3927(19)
C2 C4 1.3875(19)
C2 I1 2.0756(13)
C3 C5 1.3840(18)
C3 I2 2.0695(14)
C4 F2 1.3373(16)
C4 C6 1.3984(18)
C5 F3 1.3383(15)
C5 C6 1.3939(19)
C6 C7 1.4257(18)
C7 C8 1.2036(19)
C8 C9 1.4640(19)
C9 C10 1.537(2)
C9 C12 1.537(2)
C9 C11 1.543(2)
C10 C13 1.540(2)
C10 H10A 0.9900
C10 H10B 0.9900
C11 C14 1.541(2)
C11 H11A 0.9900
C11 H11B 0.9900
C12 C15 1.542(2)
C12 H12A 0.9900
C12 H12B 0.9900
C13 C16 1.540(2)
C13 H13A 0.9900
C13 H13B 0.9900
C14 C16 1.539(2)
C14 H14A 0.9900
C14 H14B 0.9900
C15 C16 1.536(2)
C15 H15A 0.9900
C15 H15B 0.9900
C16 C17 1.4622(19)
C17 C18 1.2054(19)
C18 C19 1.4237(18)
C19 C20 1.3962(19)
C19 C21 1.4003(18)
C20 F4 1.3384(15)
C20 C22 1.3872(18)
C21 F5 1.3387(16)
C21 C23 1.3849(18)
C22 C24 1.3881(18)
C22 I3 2.0705(13)
C23 C24 1.3958(19)
C23 I4 2.0752(12)
C24 F6 1.3349(15)
